data_2105913
loop_
_publ_author_name
'Allan, David R.'
'Bailey, Daniel'
'Bird, Nigel'
'Blake, Alexander J.'
'Champness, Neil R.'
'Huang, Deguang'
'Keane, Conal P.'
'McMaster, Jonathan'
'Prior, Timothy J.'
'Tidey, Jeremiah P.'
'Schr\"oder, Martin'

_publ_section_title
;
 High-pressure studies of palladium and platinum thioether macrocyclic
 dihalide complexes
;
_journal_coeditor_code XK5015
_journal_issue 3
_journal_name_full 'Acta Crystallographica Section B'
_journal_page_first 469
_journal_page_last 486
_journal_paper_doi 10.1107/S2052520614008786
_journal_volume 70
_journal_year 2014
_chemical_formula_moiety 'C6 H12 Br2 Pt S3'
_chemical_formula_sum 'C6 H12 Br2 Pt S3'
_chemical_formula_weight 535.25
_chemical_name_systematic
;
 ?
;
_space_group_IT_number 19
_symmetry_cell_setting orthorhombic
_symmetry_space_group_name_Hall 'P 2ac 2ab'
_symmetry_space_group_name_H-M 'P 21 21 21'
_atom_sites_solution_hydrogens geom
_atom_sites_solution_primary isomor
_audit_creation_method SHELXL97
_cell_angle_alpha 90.00
_cell_angle_beta 90.00
_cell_angle_gamma 90.00
_cell_formula_units_Z 4
_cell_length_a 6.9200(14)
_cell_length_b 11.109(3)
_cell_length_c 11.92(4)
_cell_measurement_pressure 7490000
_cell_measurement_reflns_used 2758
_cell_measurement_temperature 296(2)
_cell_measurement_theta_max 29.8537
_cell_measurement_theta_min 6.0557
_cell_volume 916(3)
_computing_cell_refinement
;CrysAlisPro, Oxford Diffraction Ltd.,
Version 1.171.34.9 (release 08-12-2009 CrysAlis171 .NET)
(compiled Dec  8 2009,17:31:18)
;
_computing_data_collection 'CrystalClear (Rigaku, 2008)'
_computing_data_reduction
;
CrysAlisPro, Oxford Diffraction Ltd.,
Version 1.171.34.9 (release 08-12-2009 CrysAlis171 .NET)
(compiled Dec  8 2009,17:31:18)
;
_computing_publication_material 'enCIFer (Allen et al., 2004); PLATON (Spek, 2009)'
_computing_structure_refinement 'SHELXL-97 (Sheldrick, 2008)'
_diffrn_ambient_temperature 296(2)
_diffrn_detector_area_resol_mean 28.5714
_diffrn_measured_fraction_theta_full 0.371
_diffrn_measured_fraction_theta_max 0.337
_diffrn_measurement_device_type 'Rigaku 724 CCD area detector on Crystal Logic 4-circle kappa goniometer'
_diffrn_measurement_method omega
_diffrn_radiation_monochromator 'silicon double crystal'
_diffrn_radiation_source 'Diamond Light Source Beamline I19'
_diffrn_radiation_type synchrotron
_diffrn_radiation_wavelength 0.6889
_diffrn_reflns_av_R_equivalents 0.064
_diffrn_reflns_av_sigmaI/netI 0.058
_diffrn_reflns_limit_h_max 9
_diffrn_reflns_limit_h_min -8
_diffrn_reflns_limit_k_max 13
_diffrn_reflns_limit_k_min -15
_diffrn_reflns_limit_l_max 5
_diffrn_reflns_limit_l_min -5
_diffrn_reflns_number 3487
_diffrn_reflns_theta_full 27.50
_diffrn_reflns_theta_max 29.24
_diffrn_reflns_theta_min 6.06
_exptl_absorpt_coefficient_mu 24.654
_exptl_absorpt_correction_T_max 1.00000
_exptl_absorpt_correction_T_min 0.55169
_exptl_absorpt_correction_type multi-scan
_exptl_absorpt_process_details
;
CrysAlisPro, Oxford Diffraction Ltd.,
Version 1.171.34.9 (release 08-12-2009 CrysAlis171 .NET)
(compiled Dec  8 2009,17:31:18)
Empirical absorption correction using spherical harmonics,
 implemented in SCALE3 ABSPACK scaling algorithm.
;
_exptl_crystal_colour red
_exptl_crystal_density_diffrn 3.880
_exptl_crystal_density_method 'not measured'
_exptl_crystal_description block
_exptl_crystal_F_000 976
_exptl_crystal_size_max 0.15
_exptl_crystal_size_mid 0.1
_exptl_crystal_size_min 0.1
_refine_diff_density_max 0.81
_refine_diff_density_min -1.01
_refine_ls_abs_structure_details 'Flack H D (1983), Acta Cryst. A39, 876-881'
_refine_ls_abs_structure_Flack 0.060(19)
_refine_ls_extinction_method none
_refine_ls_goodness_of_fit_ref 1.07
_refine_ls_hydrogen_treatment constr
_refine_ls_matrix_type full
_refine_ls_number_parameters 109
_refine_ls_number_reflns 818
_refine_ls_number_restraints 102
_refine_ls_restrained_S_all 1.04
_refine_ls_R_factor_all 0.0334
_refine_ls_R_factor_gt 0.0315
_refine_ls_shift/su_max 0.000
_refine_ls_shift/su_mean 0.000
_refine_ls_structure_factor_coef Fsqd
_refine_ls_weighting_details 'calc w=1/[\s^2^(Fo^2^)+(0.0245P)^2^] where P=(Fo^2^+2Fc^2^)/3'
_refine_ls_weighting_scheme calc
_refine_ls_wR_factor_gt 0.0617
_refine_ls_wR_factor_ref 0.0635
_reflns_number_gt 795
_reflns_number_total 818
_reflns_threshold_expression >2sigma(I)
_cod_data_source_file xk5015sup1.cif
_cod_data_source_block cmpd_4_74.9_kbar
_cod_database_code 2105913
_cod_database_fobs_code 2105913

loop_
_symmetry_equiv_pos_as_xyz
'x, y, z'
'-x+1/2, -y, z+1/2'
'-x, y+1/2, -z+1/2'
'x+1/2, -y+1/2, -z'

loop_
_atom_site_type_symbol
_atom_site_label
_atom_site_fract_x
_atom_site_fract_y
_atom_site_fract_z
_atom_site_U_iso_or_equiv
_atom_site_adp_type
_atom_site_calc_flag
_atom_site_refinement_flags
_atom_site_occupancy
_atom_site_symmetry_multiplicity
Pt Pt1 -0.90948(5) -0.12533(4) -0.61888(12) 0.0169(7) Uani d U 1 1
Br Br1 -0.73549(18) -0.24868(10) -0.7555(4) 0.0258(10) Uani d U 1 1
Br Br2 -1.16810(16) -0.06659(10) -0.7503(4) 0.0229(10) Uani d U 1 1
S S1 -0.6890(4) 0.1027(2) -0.6151(9) 0.0208(15) Uani d DU 1 1
C C2 -0.5361(15) 0.0460(9) -0.502(2) 0.0193(19) Uani d DU 1 1
H H2A -0.4151 0.0901 -0.5027 0.023 Uiso calc R 1 1
H H2B -0.5993 0.0612 -0.4311 0.023 Uiso calc R 1 1
C C3 -0.4933(16) -0.0868(8) -0.512(3) 0.0192(17) Uani d DU 1 1
H H3B -0.3980 -0.1070 -0.4551 0.023 Uiso calc R 1 1
H H3A -0.4341 -0.1010 -0.5844 0.023 Uiso calc R 1 1
S S4 -0.6905(4) -0.1880(2) -0.4973(8) 0.0183(10) Uani d DU 1 1
C C5 -0.7776(15) -0.1504(8) -0.3593(18) 0.0195(14) Uani d DU 1 1
H H5A -0.8487 -0.2189 -0.3303 0.023 Uiso calc R 1 1
H H5B -0.6668 -0.1381 -0.3107 0.023 Uiso calc R 1 1
C C6 -0.9053(15) -0.0411(9) -0.352(2) 0.0196(14) Uani d DU 1 1
H H6A -0.8265 0.0309 -0.3468 0.023 Uiso calc R 1 1
H H6B -0.9845 -0.0457 -0.2845 0.023 Uiso calc R 1 1
S S7 -1.0608(3) -0.0336(2) -0.4765(9) 0.0171(10) Uani d DU 1 1
C C8 -1.0600(13) 0.1228(9) -0.509(3) 0.0187(17) Uani d DU 1 1
H H8B -1.1455 0.1348 -0.5726 0.022 Uiso calc R 1 1
H H8A -1.1165 0.1651 -0.4459 0.022 Uiso calc R 1 1
C C9 -0.8702(15) 0.1831(10) -0.536(2) 0.0197(19) Uani d DU 1 1
H H9B -0.8118 0.2072 -0.4658 0.024 Uiso calc R 1 1
H H9A -0.8995 0.2563 -0.5773 0.024 Uiso calc R 1 1

loop_
_atom_site_aniso_label
_atom_site_aniso_U_11
_atom_site_aniso_U_22
_atom_site_aniso_U_33
_atom_site_aniso_U_12
_atom_site_aniso_U_13
_atom_site_aniso_U_23
Pt1 0.01118(18) 0.0101(2) 0.029(2) 0.00012(16) -0.0015(4) 0.0002(5)
Br1 0.0272(5) 0.0178(5) 0.032(3) 0.0056(4) 0.0007(12) -0.0042(11)
Br2 0.0172(4) 0.0201(5) 0.031(3) 0.0031(4) -0.0056(11) -0.0006(12)
S1 0.0202(10) 0.0152(9) 0.027(5) -0.0029(8) 0.0001(16) 0.0014(13)
C2 0.015(3) 0.0124(17) 0.030(5) -0.0015(16) -0.002(2) -0.003(3)
C3 0.012(2) 0.014(2) 0.033(5) 0.0002(15) -0.002(2) -0.006(3)
S4 0.0119(10) 0.0104(10) 0.033(3) 0.0017(8) -0.0034(16) -0.0020(17)
C5 0.015(3) 0.013(3) 0.030(2) 0.004(2) -0.003(2) 0.002(3)
C6 0.017(3) 0.013(3) 0.029(3) 0.004(2) -0.002(3) 0.001(3)
S7 0.0108(9) 0.0104(10) 0.030(3) 0.0012(8) -0.0020(15) -0.0001(18)
C8 0.015(2) 0.0099(12) 0.031(5) 0.002(2) -0.005(3) 0.000(2)
C9 0.019(2) 0.0101(14) 0.030(5) -0.0004(16) -0.003(3) 0.001(2)

loop_
_atom_type_symbol
_atom_type_description
_atom_type_scat_dispersion_real
_atom_type_scat_dispersion_imag
_atom_type_scat_source
C C 0.0033 0.0016 'International Tables Vol C Tables 4.2.6.8 and 6.1.1.4'
H H 0.0000 0.0000 'International Tables Vol C Tables 4.2.6.8 and 6.1.1.4'
S S 0.1246 0.1234 'International Tables Vol C Tables 4.2.6.8 and 6.1.1.4'
Br Br -0.2901 2.4595 'International Tables Vol C Tables 4.2.6.8 and 6.1.1.4'
Pt Pt -1.7033 8.3905 'International Tables Vol C Tables 4.2.6.8 and 6.1.1.4'

loop_
_geom_angle_atom_site_label_1
_geom_angle_atom_site_label_2
_geom_angle_atom_site_label_3
_geom_angle_site_symmetry_3
_geom_angle
S4 Pt1 S7 . 88.1(3)
S4 Pt1 Br1 . 85.6(3)
S7 Pt1 Br1 . 171.86(18)
S4 Pt1 Br2 . 176.14(12)
S7 Pt1 Br2 . 91.2(3)
Br1 Pt1 Br2 . 94.7(2)
S4 Pt1 S1 . 84.61(17)
S7 Pt1 S1 . 80.78(19)
Br1 Pt1 S1 . 103.67(16)
Br2 Pt1 S1 . 99.05(15)
S4 Pt1 S4 4_444 85.87(11)
S7 Pt1 S4 4_444 71.28(17)
Br1 Pt1 S4 4_444 103.11(14)
Br2 Pt1 S4 4_444 90.31(17)
S1 Pt1 S4 4_444 150.7(3)
C9 S1 C2 . 101.0(11)
C9 S1 Pt1 . 94.2(4)
C2 S1 Pt1 . 90.8(4)
C3 C2 S1 . 113.4(16)
C3 C2 H2A . 108.9
S1 C2 H2A . 108.9
C3 C2 H2B . 108.9
S1 C2 H2B . 108.9
H2A C2 H2B . 107.7
C2 C3 S4 . 117.4(9)
C2 C3 H3B . 107.9
S4 C3 H3B . 107.9
C2 C3 H3A . 107.9
S4 C3 H3A . 107.9
H3B C3 H3A . 107.2
C5 S4 C3 . 101.5(12)
C5 S4 Pt1 . 107.3(5)
C3 S4 Pt1 . 105.3(9)
C6 C5 S4 . 116.1(15)
C6 C5 H5A . 108.3
S4 C5 H5A . 108.3
C6 C5 H5B . 108.3
S4 C5 H5B . 108.3
H5A C5 H5B . 107.4
C5 C6 S7 . 109.3(13)
C5 C6 H6A . 109.8
S7 C6 H6A . 109.8
C5 C6 H6B . 109.8
S7 C6 H6B . 109.8
H6A C6 H6B . 108.3
C6 S7 C8 . 102.6(10)
C6 S7 Pt1 . 108.6(5)
C8 S7 Pt1 . 106.1(11)
C9 C8 S7 . 118.9(7)
C9 C8 H8B . 107.6
S7 C8 H8B . 107.6
C9 C8 H8A . 107.6
S7 C8 H8A . 107.6
H8B C8 H8A . 107.0
C8 C9 S1 . 119.8(11)
C8 C9 H9B . 107.4
S1 C9 H9B . 107.4
C8 C9 H9A . 107.4
S1 C9 H9A . 107.4
H9B C9 H9A . 106.9

loop_
_geom_bond_atom_site_label_1
_geom_bond_atom_site_label_2
_geom_bond_site_symmetry_2
_geom_bond_distance
Pt1 S4 . 2.209(8)
Pt1 S7 . 2.239(9)
Pt1 Br1 . 2.445(5)
Pt1 Br2 . 2.466(4)
Pt1 S1 . 2.958(3)
Pt1 S4 4_444 3.162(5)
S1 C9 . 1.803(15)
S1 C2 . 1.822(18)
C2 C3 . 1.509(12)
C2 H2A . 0.9700
C2 H2B . 0.9700
C3 S4 . 1.776(10)
C3 H3B . 0.9700
C3 H3A . 0.9700
S4 C5 . 1.800(19)
C5 C6 . 1.505(12)
C5 H5A . 0.9700
C5 H5B . 0.9700
C6 S7 . 1.839(18)
C6 H6A . 0.9700
C6 H6B . 0.9700
S7 C8 . 1.781(11)
C8 C9 . 1.510(13)
C8 H8B . 0.9700
C8 H8A . 0.9700
C9 H9B . 0.9700
C9 H9A . 0.9700

loop_
_geom_torsion_atom_site_label_1
_geom_torsion_atom_site_label_2
_geom_torsion_atom_site_label_3
_geom_torsion_atom_site_label_4
_geom_torsion_site_symmetry_1
_geom_torsion
S4 Pt1 S1 C9 . -107.5(9)
S7 Pt1 S1 C9 . -18.5(9)
Br1 Pt1 S1 C9 . 168.4(9)
Br2 Pt1 S1 C9 . 71.2(9)
S4 Pt1 S1 C9 4_444 -35.9(9)
S4 Pt1 S1 C2 . -6.4(7)
S7 Pt1 S1 C2 . 82.6(7)
Br1 Pt1 S1 C2 . -90.5(7)
Br2 Pt1 S1 C2 . 172.4(6)
S4 Pt1 S1 C2 4_444 65.2(7)
C9 S1 C2 C3 . 130.4(13)
Pt1 S1 C2 C3 . 35.9(13)
S1 C2 C3 S4 . -65(3)
C2 C3 S4 C5 . -59(2)
C2 C3 S4 Pt1 . 53(3)
S7 Pt1 S4 C5 . 8.4(4)
Br1 Pt1 S4 C5 . -166.5(4)
Br2 Pt1 S4 C5 . -72(3)
S1 Pt1 S4 C5 . 89.3(4)
S4 Pt1 S4 C5 4_444 -63.0(4)
S7 Pt1 S4 C3 . -99.2(9)
Br1 Pt1 S4 C3 . 85.9(9)
Br2 Pt1 S4 C3 . -18E1(10)
S1 Pt1 S4 C3 . -18.3(9)
S4 Pt1 S4 C3 4_444 -170.5(9)
C3 S4 C5 C6 . 80.8(10)
Pt1 S4 C5 C6 . -29.4(9)
S4 C5 C6 S7 . 36.8(11)
C5 C6 S7 C8 . -139.5(11)
C5 C6 S7 Pt1 . -27.4(11)
S4 Pt1 S7 C6 . 8.7(4)
Br1 Pt1 S7 C6 . 47.6(9)
Br2 Pt1 S7 C6 . -175.1(4)
S1 Pt1 S7 C6 . -76.1(5)
S4 Pt1 S7 C6 4_444 95.0(5)
S4 Pt1 S7 C8 . 118.5(7)
Br1 Pt1 S7 C8 . 157.4(8)
Br2 Pt1 S7 C8 . -65.4(7)
S1 Pt1 S7 C8 . 33.6(7)
S4 Pt1 S7 C8 4_444 -155.3(7)
C6 S7 C8 C9 . 61(3)
Pt1 S7 C8 C9 . -53(3)
S7 C8 C9 S1 . 37(3)
C2 S1 C9 C8 . -97(2)
Pt1 S1 C9 C8 . -5(2)
